data_4074208
loop_
_publ_author_name
'Tajima, Tomoyuki'
'Takeda, Nobuhiro'
'Sasamori, Takahiro'
'Tokitoh, Norihiro'

_publ_section_title
;
 A Kinetically Stabilized Stannanetellone, a Tin&#x2212;Tellurium
 Double-Bonded Compound
;
_journal_issue 15
_journal_name_full Organometallics
_journal_page_first 3552
_journal_paper_doi 10.1021/om0604627
_journal_volume 25
_journal_year 2006
_chemical_formula_moiety 'C66 H110 O4 Si7 Sn Te, C6 H14'
_chemical_formula_sum 'C72 H124 O4 Si7 Sn Te'
_chemical_formula_weight 1496.63
_chemical_name_common DMAD_adduct
_chemical_name_systematic ?
_space_group_IT_number 14
_symmetry_cell_setting monoclinic
_symmetry_space_group_name_Hall '-P 2yn'
_symmetry_space_group_name_H-M 'P 1 21/n 1'
_atom_sites_solution_hydrogens geom
_atom_sites_solution_primary direct
_atom_sites_solution_secondary difmap
_audit_creation_method SHELXL-97
_cell_angle_alpha 90.00
_cell_angle_beta 96.6821(7)
_cell_angle_gamma 90.00
_cell_formula_units_Z 4
_cell_length_a 14.7865(3)
_cell_length_b 12.0183(2)
_cell_length_c 45.0513(10)
_cell_measurement_temperature 103(2)
_cell_volume 7951.6(3)
_computing_cell_refinement HKL2000
_computing_data_collection CrystalClear
_computing_data_reduction 'SHELXL-97 (Sheldrick, 1997)'
_computing_structure_refinement 'SHELXL-97 (Sheldrick, 1997)'
_computing_structure_solution 'SHELXS-97 (Sheldrick, 1990)'
_diffrn_ambient_temperature 103(2)
_diffrn_measured_fraction_theta_full 0.999
_diffrn_measured_fraction_theta_max 0.999
_diffrn_measurement_device_type \w
_diffrn_radiation_monochromator graphite
_diffrn_radiation_source 'fine-focus sealed tube'
_diffrn_radiation_type MoK\a
_diffrn_radiation_wavelength 0.71069
_diffrn_reflns_av_R_equivalents 0.0852
_diffrn_reflns_av_sigmaI/netI 0.0870
_diffrn_reflns_limit_h_max 17
_diffrn_reflns_limit_h_min -17
_diffrn_reflns_limit_k_max 13
_diffrn_reflns_limit_k_min -14
_diffrn_reflns_limit_l_max 53
_diffrn_reflns_limit_l_min -53
_diffrn_reflns_number 60601
_diffrn_reflns_theta_full 25.00
_diffrn_reflns_theta_max 25.00
_diffrn_reflns_theta_min 2.49
_exptl_absorpt_coefficient_mu 0.829
_exptl_absorpt_correction_T_max 0.9597
_exptl_absorpt_correction_T_min 0.8518
_exptl_absorpt_correction_type multi-scan
_exptl_absorpt_process_details 'Jacobson, R. (1998) Private communication'
_exptl_crystal_colour yellow
_exptl_crystal_density_diffrn 1.250
_exptl_crystal_density_method 'not measured'
_exptl_crystal_description plate
_exptl_crystal_F_000 3152
_exptl_crystal_size_max 0.20
_exptl_crystal_size_mid 0.10
_exptl_crystal_size_min 0.05
_refine_diff_density_max 0.636
_refine_diff_density_min -0.692
_refine_diff_density_rms 0.084
_refine_ls_extinction_method none
_refine_ls_goodness_of_fit_ref 1.011
_refine_ls_hydrogen_treatment constr
_refine_ls_matrix_type full
_refine_ls_number_parameters 810
_refine_ls_number_reflns 14014
_refine_ls_number_restraints 12
_refine_ls_restrained_S_all 1.011
_refine_ls_R_factor_all 0.0807
_refine_ls_R_factor_gt 0.0396
_refine_ls_shift/su_max 0.001
_refine_ls_shift/su_mean 0.000
_refine_ls_structure_factor_coef Fsqd
_refine_ls_weighting_details 'calc w=1/[\s^2^(Fo^2^)+(0.0046P)^2^+5.0720P] where P=(Fo^2^+2Fc^2^)/3'
_refine_ls_weighting_scheme calc
_refine_ls_wR_factor_gt 0.0600
_refine_ls_wR_factor_ref 0.0673
_reflns_number_gt 9294
_reflns_number_total 14014
_reflns_threshold_expression >2sigma(I)
_cod_data_source_file om0604627si20060526_072237.cif
_cod_data_source_block DMADadduct
_cod_original_sg_symbol_H-M 'P 21/n'
_cod_database_code 4074208

loop_
_symmetry_equiv_pos_as_xyz
'x, y, z'
'-x+1/2, y+1/2, -z+1/2'
'-x, -y, -z'
'x-1/2, -y-1/2, z-1/2'

loop_
_atom_site_label
_atom_site_type_symbol
_atom_site_fract_x
_atom_site_fract_y
_atom_site_fract_z
_atom_site_U_iso_or_equiv
_atom_site_adp_type
_atom_site_occupancy
_atom_site_symmetry_multiplicity
_atom_site_calc_flag
_atom_site_refinement_flags
_atom_site_disorder_assembly
_atom_site_disorder_group
Sn1 Sn 0.835148(17) 0.07285(2) 0.369640(6) 0.01715(7) Uani 1 1 d . . .
Te1 Te 0.826821(18) 0.02048(2) 0.309075(6) 0.02439(8) Uani 1 1 d . . .
C1 C 0.8038(2) -0.1209(3) 0.33515(9) 0.0229(10) Uani 1 1 d . . .
C2 C 0.8022(2) -0.1026(3) 0.36447(9) 0.0223(10) Uani 1 1 d . . .
C3 C 0.9675(2) 0.1209(3) 0.39328(8) 0.0141(8) Uani 1 1 d . . .
C4 C 0.9740(2) 0.2091(3) 0.41455(8) 0.0175(9) Uani 1 1 d . . .
C5 C 1.0599(2) 0.2540(3) 0.42396(8) 0.0170(9) Uani 1 1 d . . .
H1 H 1.0635 0.3130 0.4381 0.020 Uiso 1 1 calc R . .
C6 C 1.1402(2) 0.2176(3) 0.41387(8) 0.0177(9) Uani 1 1 d . . .
C7 C 1.1317(2) 0.1237(3) 0.39516(8) 0.0163(9) Uani 1 1 d . . .
H2 H 1.1856 0.0926 0.3890 0.020 Uiso 1 1 calc R . .
C8 C 1.0491(2) 0.0737(3) 0.38511(8) 0.0157(8) Uani 1 1 d . . .
C9 C 0.8936(2) 0.2536(3) 0.42928(8) 0.0193(9) Uani 1 1 d . . .
H3 H 0.8384 0.2268 0.4163 0.023 Uiso 1 1 calc R . .
C10 C 1.2355(2) 0.2746(3) 0.42180(8) 0.0193(9) Uani 1 1 d . . .
C11 C 1.0526(2) -0.0344(3) 0.36716(8) 0.0179(9) Uani 1 1 d . . .
H4 H 0.9872 -0.0510 0.3603 0.021 Uiso 1 1 calc R . .
Si1 Si 0.87925(7) 0.41145(9) 0.43093(3) 0.0223(3) Uani 1 1 d . . .
Si2 Si 0.88755(7) 0.18305(9) 0.46683(3) 0.0235(3) Uani 1 1 d . . .
Si3 Si 1.23703(7) 0.39676(9) 0.44976(3) 0.0249(3) Uani 1 1 d . . .
Si4 Si 1.31796(7) 0.16248(9) 0.43949(3) 0.0244(3) Uani 1 1 d . . .
Si5 Si 1.26133(8) 0.33760(9) 0.38416(3) 0.0257(3) Uani 1 1 d . . .
Si6 Si 1.09138(7) -0.15746(9) 0.39192(3) 0.0214(3) Uani 1 1 d . . .
Si7 Si 1.10865(7) -0.02933(9) 0.33100(2) 0.0223(3) Uani 1 1 d . . .
C12 C 0.9095(3) 0.4813(3) 0.39656(8) 0.0290(10) Uani 1 1 d . . .
H5 H 0.9176 0.5612 0.4004 0.044 Uiso 1 1 calc R . .
H6 H 0.8606 0.4698 0.3802 0.044 Uiso 1 1 calc R . .
H7 H 0.9663 0.4498 0.3910 0.044 Uiso 1 1 calc R . .
C13 C 0.7573(2) 0.4447(3) 0.43445(9) 0.0288(10) Uani 1 1 d . . .
H8 H 0.7394 0.5118 0.4229 0.043 Uiso 1 1 calc R . .
H9 H 0.7499 0.4575 0.4555 0.043 Uiso 1 1 calc R . .
H10 H 0.7188 0.3823 0.4268 0.043 Uiso 1 1 calc R . .
C14 C 0.9476(2) 0.4737(3) 0.46449(9) 0.0276(10) Uani 1 1 d . . .
H11 H 1.0118 0.4539 0.4644 0.041 Uiso 1 1 calc R . .
H12 H 0.9255 0.4449 0.4827 0.041 Uiso 1 1 calc R . .
H13 H 0.9411 0.5549 0.4639 0.041 Uiso 1 1 calc R . .
C15 C 0.7962(3) 0.2432(3) 0.48774(9) 0.0328(11) Uani 1 1 d . . .
H14 H 0.7389 0.2471 0.4745 0.049 Uiso 1 1 calc R . .
H15 H 0.8140 0.3181 0.4947 0.049 Uiso 1 1 calc R . .
H16 H 0.7881 0.1958 0.5049 0.049 Uiso 1 1 calc R . .
C16 C 0.8646(3) 0.0326(3) 0.46099(9) 0.0287(10) Uani 1 1 d . . .
H17 H 0.9164 -0.0023 0.4529 0.043 Uiso 1 1 calc R . .
H18 H 0.8095 0.0229 0.4469 0.043 Uiso 1 1 calc R . .
H19 H 0.8558 -0.0023 0.4801 0.043 Uiso 1 1 calc R . .
C17 C 0.9964(3) 0.1941(3) 0.49182(9) 0.0307(11) Uani 1 1 d . . .
H20 H 0.9923 0.1503 0.5100 0.046 Uiso 1 1 calc R . .
H21 H 1.0080 0.2722 0.4972 0.046 Uiso 1 1 calc R . .
H22 H 1.0463 0.1657 0.4814 0.046 Uiso 1 1 calc R . .
C18 C 1.1619(3) 0.5154(3) 0.43547(9) 0.0308(10) Uani 1 1 d . . .
H23 H 1.1021 0.4867 0.4273 0.046 Uiso 1 1 calc R . .
H24 H 1.1896 0.5546 0.4197 0.046 Uiso 1 1 calc R . .
H25 H 1.1548 0.5670 0.4519 0.046 Uiso 1 1 calc R . .
C19 C 1.2065(3) 0.3518(3) 0.48709(9) 0.0297(10) Uani 1 1 d . . .
H26 H 1.1989 0.4175 0.4995 0.045 Uiso 1 1 calc R . .
H27 H 1.2551 0.3047 0.4970 0.045 Uiso 1 1 calc R . .
H28 H 1.1494 0.3096 0.4844 0.045 Uiso 1 1 calc R . .
C20 C 1.3506(3) 0.4669(3) 0.45941(10) 0.0395(12) Uani 1 1 d . . .
H29 H 1.3450 0.5462 0.4545 0.059 Uiso 1 1 calc R . .
H30 H 1.3957 0.4327 0.4480 0.059 Uiso 1 1 calc R . .
H31 H 1.3701 0.4584 0.4808 0.059 Uiso 1 1 calc R . .
C21 C 1.2552(3) 0.0734(3) 0.46444(9) 0.0300(10) Uani 1 1 d . . .
H32 H 1.1998 0.0441 0.4531 0.045 Uiso 1 1 calc R . .
H33 H 1.2388 0.1181 0.4812 0.045 Uiso 1 1 calc R . .
H34 H 1.2942 0.0115 0.4721 0.045 Uiso 1 1 calc R . .
C22 C 1.4207(3) 0.2153(3) 0.46383(9) 0.0357(11) Uani 1 1 d . . .
H35 H 1.4580 0.1522 0.4717 0.053 Uiso 1 1 calc R . .
H36 H 1.4011 0.2581 0.4805 0.053 Uiso 1 1 calc R . .
H37 H 1.4566 0.2631 0.4520 0.053 Uiso 1 1 calc R . .
C23 C 1.3720(2) 0.0720(3) 0.41278(9) 0.0273(10) Uani 1 1 d . . .
H38 H 1.4031 0.0097 0.4237 0.041 Uiso 1 1 calc R . .
H39 H 1.4161 0.1156 0.4031 0.041 Uiso 1 1 calc R . .
H40 H 1.3249 0.0431 0.3976 0.041 Uiso 1 1 calc R . .
C24 C 1.3081(3) 0.2411(3) 0.35725(9) 0.0323(11) Uani 1 1 d . . .
H41 H 1.2735 0.1714 0.3561 0.048 Uiso 1 1 calc R . .
H42 H 1.3722 0.2256 0.3641 0.048 Uiso 1 1 calc R . .
H43 H 1.3031 0.2758 0.3374 0.048 Uiso 1 1 calc R . .
C25 C 1.3490(3) 0.4517(3) 0.38809(10) 0.0400(12) Uani 1 1 d . . .
H44 H 1.3618 0.4757 0.3682 0.060 Uiso 1 1 calc R . .
H45 H 1.4050 0.4239 0.3994 0.060 Uiso 1 1 calc R . .
H46 H 1.3257 0.5148 0.3987 0.060 Uiso 1 1 calc R . .
C26 C 1.1544(3) 0.3958(3) 0.36410(9) 0.0285(10) Uani 1 1 d . . .
H47 H 1.1667 0.4253 0.3447 0.043 Uiso 1 1 calc R . .
H48 H 1.1319 0.4558 0.3760 0.043 Uiso 1 1 calc R . .
H49 H 1.1084 0.3369 0.3610 0.043 Uiso 1 1 calc R . .
C27 C 1.0312(3) -0.1555(3) 0.42577(9) 0.0346(11) Uani 1 1 d . . .
H50 H 1.0450 -0.2239 0.4372 0.052 Uiso 1 1 calc R . .
H51 H 0.9654 -0.1505 0.4199 0.052 Uiso 1 1 calc R . .
H52 H 1.0514 -0.0910 0.4381 0.052 Uiso 1 1 calc R . .
C28 C 1.2149(2) -0.1624(3) 0.40641(9) 0.0299(11) Uani 1 1 d . . .
H53 H 1.2317 -0.0941 0.4176 0.045 Uiso 1 1 calc R . .
H54 H 1.2511 -0.1689 0.3896 0.045 Uiso 1 1 calc R . .
H55 H 1.2265 -0.2268 0.4197 0.045 Uiso 1 1 calc R . .
C29 C 1.0646(3) -0.2879(3) 0.37041(10) 0.0330(11) Uani 1 1 d . . .
H56 H 1.0740 -0.3519 0.3839 0.050 Uiso 1 1 calc R . .
H57 H 1.1047 -0.2942 0.3546 0.050 Uiso 1 1 calc R . .
H58 H 1.0010 -0.2861 0.3614 0.050 Uiso 1 1 calc R . .
C30 C 1.0964(3) 0.1119(3) 0.31431(9) 0.0280(10) Uani 1 1 d . . .
H59 H 1.1225 0.1670 0.3289 0.042 Uiso 1 1 calc R . .
H60 H 1.0317 0.1282 0.3087 0.042 Uiso 1 1 calc R . .
H61 H 1.1286 0.1150 0.2965 0.042 Uiso 1 1 calc R . .
C31 C 1.2328(2) -0.0658(3) 0.33550(9) 0.0288(10) Uani 1 1 d . . .
H62 H 1.2586 -0.0489 0.3169 0.043 Uiso 1 1 calc R . .
H63 H 1.2401 -0.1453 0.3400 0.043 Uiso 1 1 calc R . .
H64 H 1.2645 -0.0222 0.3519 0.043 Uiso 1 1 calc R . .
C32 C 1.0539(3) -0.1334(3) 0.30348(9) 0.0300(11) Uani 1 1 d . . .
H65 H 0.9893 -0.1409 0.3061 0.045 Uiso 1 1 calc R . .
H66 H 1.0841 -0.2056 0.3069 0.045 Uiso 1 1 calc R . .
H67 H 1.0597 -0.1081 0.2831 0.045 Uiso 1 1 calc R . .
C33 C 0.7231(2) 0.1905(3) 0.36996(8) 0.0176(9) Uani 1 1 d . . .
C34 C 0.7245(2) 0.2888(3) 0.35292(9) 0.0195(9) Uani 1 1 d . . .
C35 C 0.6633(3) 0.3741(3) 0.35721(9) 0.0251(10) Uani 1 1 d . . .
H68 H 0.6669 0.4422 0.3467 0.030 Uiso 1 1 calc R . .
C36 C 0.5978(3) 0.3620(3) 0.37634(9) 0.0268(10) Uani 1 1 d . . .
H69 H 0.5587 0.4222 0.3797 0.032 Uiso 1 1 calc R . .
C37 C 0.5897(3) 0.2614(3) 0.39061(9) 0.0247(10) Uani 1 1 d . . .
H70 H 0.5420 0.2512 0.4028 0.030 Uiso 1 1 calc R . .
C38 C 0.6506(2) 0.1744(3) 0.38739(9) 0.0193(9) Uani 1 1 d . . .
C39 C 0.7843(3) 0.3038(3) 0.32866(9) 0.0190(9) Uani 1 1 d . . .
C40 C 0.8779(3) 0.3090(3) 0.33458(9) 0.0211(9) Uani 1 1 d . . .
H71 H 0.9053 0.3012 0.3546 0.025 Uiso 1 1 calc R . .
C41 C 0.9333(3) 0.3254(3) 0.31195(10) 0.0276(10) Uani 1 1 d . . .
H72 H 0.9975 0.3295 0.3167 0.033 Uiso 1 1 calc R . .
C42 C 0.8945(3) 0.3358(3) 0.28255(10) 0.0326(11) Uani 1 1 d . . .
C43 C 0.8011(3) 0.3289(3) 0.27658(10) 0.0316(11) Uani 1 1 d . . .
H73 H 0.7746 0.3355 0.2564 0.038 Uiso 1 1 calc R . .
C44 C 0.7432(3) 0.3127(3) 0.29872(9) 0.0258(10) Uani 1 1 d . . .
C45 C 0.6285(2) 0.0655(3) 0.40134(9) 0.0199(9) Uani 1 1 d . . .
C46 C 0.6333(2) 0.0574(3) 0.43199(9) 0.0229(9) Uani 1 1 d . . .
H74 H 0.6555 0.1190 0.4439 0.027 Uiso 1 1 calc R . .
C47 C 0.6065(2) -0.0383(3) 0.44609(9) 0.0277(10) Uani 1 1 d . . .
H75 H 0.6115 -0.0418 0.4673 0.033 Uiso 1 1 calc R . .
C48 C 0.5722(3) -0.1293(3) 0.42886(10) 0.0272(10) Uani 1 1 d . . .
C49 C 0.5657(2) -0.1197(3) 0.39810(9) 0.0255(10) Uani 1 1 d . . .
H76 H 0.5417 -0.1807 0.3863 0.031 Uiso 1 1 calc R . .
C50 C 0.5926(2) -0.0245(3) 0.38351(9) 0.0226(9) Uani 1 1 d . . .
C51 C 0.6420(3) 0.3073(3) 0.28910(9) 0.0321(11) Uani 1 1 d . . .
H77 H 0.6115 0.2860 0.3069 0.039 Uiso 1 1 calc R . .
C52 C 0.9523(3) 0.3519(4) 0.25666(11) 0.0521(14) Uani 1 1 d . . .
H78 H 0.9121 0.3928 0.2409 0.063 Uiso 1 1 calc R . .
C53 C 0.5788(3) -0.0188(3) 0.34947(8) 0.0254(10) Uani 1 1 d . . .
H79 H 0.6354 0.0139 0.3429 0.030 Uiso 1 1 calc R . .
C54 C 0.5420(3) -0.2324(3) 0.44461(10) 0.0343(11) Uani 1 1 d . . .
H80 H 0.5897 -0.2485 0.4617 0.041 Uiso 1 1 calc R . .
C55 C 0.6185(3) 0.2186(4) 0.26490(10) 0.0466(13) Uani 1 1 d . . .
H81 H 0.6449 0.2398 0.2467 0.070 Uiso 1 1 calc R . .
H82 H 0.5522 0.2128 0.2605 0.070 Uiso 1 1 calc R . .
H83 H 0.6435 0.1467 0.2721 0.070 Uiso 1 1 calc R . .
C56 C 0.6039(3) 0.4204(4) 0.27802(10) 0.0478(13) Uani 1 1 d . . .
H84 H 0.6188 0.4765 0.2936 0.072 Uiso 1 1 calc R . .
H85 H 0.5376 0.4152 0.2734 0.072 Uiso 1 1 calc R . .
H86 H 0.6309 0.4418 0.2600 0.072 Uiso 1 1 calc R . .
C57 C 0.9702(3) 0.2381(4) 0.24276(10) 0.0444(13) Uani 1 1 d . . .
H87 H 1.0065 0.2485 0.2261 0.067 Uiso 1 1 calc R . .
H88 H 0.9120 0.2030 0.2354 0.067 Uiso 1 1 calc R . .
H89 H 1.0035 0.1903 0.2579 0.067 Uiso 1 1 calc R . .
C58 C 1.0318(4) 0.4197(6) 0.26284(14) 0.104(2) Uani 1 1 d . . .
H90 H 1.0763 0.3814 0.2772 0.156 Uiso 1 1 calc R . .
H91 H 1.0151 0.4909 0.2713 0.156 Uiso 1 1 calc R . .
H92 H 1.0587 0.4332 0.2443 0.156 Uiso 1 1 calc R . .
C59 C 0.4993(3) 0.0597(3) 0.33822(9) 0.0344(11) Uani 1 1 d . . .
H93 H 0.4428 0.0320 0.3450 0.052 Uiso 1 1 calc R . .
H94 H 0.4926 0.0623 0.3163 0.052 Uiso 1 1 calc R . .
H95 H 0.5121 0.1346 0.3462 0.052 Uiso 1 1 calc R . .
C60 C 0.5640(3) -0.1306(3) 0.33412(10) 0.0370(12) Uani 1 1 d . . .
H96 H 0.6101 -0.1834 0.3429 0.055 Uiso 1 1 calc R . .
H97 H 0.5692 -0.1222 0.3127 0.055 Uiso 1 1 calc R . .
H98 H 0.5032 -0.1586 0.3368 0.055 Uiso 1 1 calc R . .
C61 C 0.4528(3) -0.2096(4) 0.45790(10) 0.0410(12) Uani 1 1 d . . .
H99 H 0.4602 -0.1438 0.4708 0.062 Uiso 1 1 calc R . .
H100 H 0.4376 -0.2740 0.4697 0.062 Uiso 1 1 calc R . .
H101 H 0.4037 -0.1966 0.4417 0.062 Uiso 1 1 calc R . .
C62 C 0.5322(3) -0.3360(3) 0.42510(11) 0.0486(14) Uani 1 1 d . . .
H102 H 0.4820 -0.3257 0.4091 0.073 Uiso 1 1 calc R . .
H103 H 0.5196 -0.4004 0.4373 0.073 Uiso 1 1 calc R . .
H104 H 0.5889 -0.3487 0.4163 0.073 Uiso 1 1 calc R . .
C63 C 0.3261(12) 0.3010(15) 0.2722(3) 0.401(18) Uani 1 1 d D . .
H105 H 0.3278 0.3509 0.2550 0.602 Uiso 1 1 calc R . .
H106 H 0.3812 0.3116 0.2862 0.602 Uiso 1 1 calc R . .
H107 H 0.2723 0.3179 0.2822 0.602 Uiso 1 1 calc R . .
C64 C 0.3213(12) 0.1809(12) 0.2614(4) 0.295(13) Uani 1 1 d D . .
H108 H 0.3067 0.1299 0.2774 0.353 Uiso 1 1 calc R . .
H109 H 0.3794 0.1575 0.2544 0.353 Uiso 1 1 calc R . .
C65 C 0.2445(7) 0.1837(10) 0.2357(4) 0.242(9) Uani 1 1 d D . .
H110 H 0.1886 0.2138 0.2429 0.290 Uiso 1 1 calc R . .
H111 H 0.2616 0.2332 0.2197 0.290 Uiso 1 1 calc R . .
C66 C 0.2260(12) 0.0677(14) 0.2233(4) 0.344(12) Uani 1 1 d D A .
H112 H 0.2151 0.0167 0.2398 0.412 Uiso 1 1 calc R . .
H113 H 0.2801 0.0406 0.2145 0.412 Uiso 1 1 calc R . .
C67 C 0.1433(9) 0.0665(16) 0.1996(3) 0.400(19) Uani 1 1 d D . .
H114 H 0.1062 0.0192 0.2115 0.480 Uiso 0.612(19) 1 calc PR A 1
H115 H 0.1703 0.0121 0.1866 0.480 Uiso 0.612(19) 1 calc PR A 1
H116 H 0.1341 -0.0089 0.1909 0.480 Uiso 0.388(19) 1 calc PR A 2
H117 H 0.0878 0.0882 0.2085 0.480 Uiso 0.388(19) 1 calc PR A 2
C68 C 0.162(2) 0.1487(13) 0.1758(6) 0.174(16) Uani 0.388(19) 1 d PDU A 2
H118 H 0.1519 0.2244 0.1827 0.261 Uiso 0.388(19) 1 calc PR A 2
H119 H 0.1219 0.1339 0.1575 0.261 Uiso 0.388(19) 1 calc PR A 2
H120 H 0.2259 0.1413 0.1719 0.261 Uiso 0.388(19) 1 calc PR A 2
C69 C 0.0617(14) 0.0964(15) 0.1756(3) 0.251(17) Uani 0.612(19) 1 d PDU A 1
H121 H 0.0766 0.1633 0.1647 0.376 Uiso 0.612(19) 1 calc PR A 1
H122 H 0.0072 0.1103 0.1855 0.376 Uiso 0.612(19) 1 calc PR A 1
H123 H 0.0502 0.0344 0.1615 0.376 Uiso 0.612(19) 1 calc PR A 1
C70 C 0.7907(3) -0.2318(3) 0.31943(9) 0.0254(10) Uani 1 1 d . . .
O1 O 0.7274(2) -0.2549(2) 0.30153(7) 0.0454(9) Uani 1 1 d . . .
O2 O 0.86295(19) -0.2963(2) 0.32684(6) 0.0313(7) Uani 1 1 d . . .
C71 C 0.8581(3) -0.4068(3) 0.31370(10) 0.0440(13) Uani 1 1 d . . .
H124 H 0.8069 -0.4476 0.3205 0.066 Uiso 1 1 calc R . .
H125 H 0.9149 -0.4469 0.3199 0.066 Uiso 1 1 calc R . .
H126 H 0.8494 -0.4006 0.2919 0.066 Uiso 1 1 calc R . .
C72 C 0.7841(2) -0.1868(3) 0.38609(9) 0.0207(10) Uani 1 1 d . . .
O3 O 0.75503(19) -0.2827(2) 0.37875(6) 0.0342(8) Uani 1 1 d . . .
O4 O 0.80087(17) -0.1550(2) 0.41328(6) 0.0256(7) Uani 1 1 d . . .
C73 C 0.7920(3) -0.2366(3) 0.43666(9) 0.0312(11) Uani 1 1 d . . .
H127 H 0.7310 -0.2695 0.4337 0.047 Uiso 1 1 calc R . .
H128 H 0.8014 -0.2001 0.4562 0.047 Uiso 1 1 calc R . .
H129 H 0.8377 -0.2952 0.4358 0.047 Uiso 1 1 calc R . .

loop_
_atom_site_aniso_label
_atom_site_aniso_U_11
_atom_site_aniso_U_22
_atom_site_aniso_U_33
_atom_site_aniso_U_23
_atom_site_aniso_U_13
_atom_site_aniso_U_12
Sn1 0.01852(14) 0.01569(14) 0.01725(15) -0.00121(13) 0.00206(12) 0.00121(12)
Te1 0.03156(16) 0.02190(15) 0.01980(16) -0.00147(13) 0.00338(12) 0.00175(13)
C1 0.019(2) 0.023(2) 0.026(3) 0.0005(19) 0.0008(19) 0.0050(18)
C2 0.019(2) 0.021(2) 0.027(3) -0.0025(19) 0.0025(19) -0.0025(17)
C3 0.015(2) 0.014(2) 0.013(2) 0.0021(16) 0.0000(17) 0.0001(16)
C4 0.018(2) 0.017(2) 0.017(2) 0.0062(17) 0.0017(18) 0.0029(17)
C5 0.025(2) 0.014(2) 0.012(2) 0.0007(17) -0.0001(18) 0.0025(18)
C6 0.017(2) 0.018(2) 0.017(2) 0.0048(17) -0.0016(18) 0.0004(17)
C7 0.019(2) 0.016(2) 0.015(2) 0.0035(17) 0.0063(18) 0.0046(17)
C8 0.024(2) 0.0096(18) 0.013(2) 0.0025(17) 0.0027(17) 0.0018(18)
C9 0.016(2) 0.025(2) 0.016(2) -0.0038(18) -0.0002(18) -0.0005(18)
C10 0.017(2) 0.022(2) 0.019(2) 0.0005(18) 0.0014(18) 0.0033(17)
C11 0.017(2) 0.016(2) 0.021(2) -0.0022(17) 0.0021(17) 0.0008(17)
Si1 0.0231(6) 0.0208(6) 0.0222(7) -0.0053(5) -0.0002(5) 0.0040(5)
Si2 0.0246(6) 0.0270(7) 0.0197(7) -0.0015(5) 0.0065(5) 0.0006(5)
Si3 0.0247(6) 0.0251(7) 0.0249(7) -0.0056(5) 0.0030(5) -0.0036(5)
Si4 0.0205(6) 0.0288(7) 0.0238(7) -0.0001(5) 0.0020(5) 0.0018(5)
Si5 0.0273(7) 0.0252(7) 0.0255(7) 0.0002(5) 0.0074(6) -0.0028(5)
Si6 0.0238(6) 0.0182(6) 0.0223(7) 0.0023(5) 0.0032(5) 0.0025(5)
Si7 0.0268(6) 0.0211(6) 0.0193(6) -0.0018(5) 0.0044(5) 0.0043(5)
C12 0.042(3) 0.021(2) 0.024(2) 0.001(2) 0.004(2) 0.005(2)
C13 0.032(2) 0.025(2) 0.029(3) -0.0072(19) 0.000(2) 0.0044(19)
C14 0.030(2) 0.022(2) 0.031(3) -0.003(2) 0.005(2) 0.0062(19)
C15 0.034(3) 0.038(3) 0.028(3) -0.006(2) 0.012(2) -0.005(2)
C16 0.031(2) 0.031(2) 0.025(3) 0.004(2) 0.008(2) 0.006(2)
C17 0.030(3) 0.040(3) 0.022(3) 0.005(2) 0.004(2) -0.003(2)
C18 0.038(3) 0.022(2) 0.033(3) -0.003(2) 0.006(2) -0.002(2)
C19 0.032(3) 0.035(3) 0.023(3) -0.005(2) 0.004(2) 0.000(2)
C20 0.036(3) 0.040(3) 0.042(3) -0.006(2) 0.002(2) -0.011(2)
C21 0.033(2) 0.032(2) 0.025(3) 0.005(2) 0.002(2) 0.010(2)
C22 0.034(3) 0.044(3) 0.028(3) -0.006(2) -0.002(2) 0.008(2)
C23 0.021(2) 0.030(2) 0.031(3) 0.001(2) 0.0024(19) 0.003(2)
C24 0.036(3) 0.035(3) 0.028(3) 0.003(2) 0.010(2) 0.000(2)
C25 0.049(3) 0.039(3) 0.035(3) -0.006(2) 0.017(2) -0.018(2)
C26 0.042(3) 0.022(2) 0.022(3) 0.0017(19) 0.008(2) 0.000(2)
C27 0.036(3) 0.034(3) 0.035(3) 0.013(2) 0.009(2) 0.010(2)
C28 0.030(3) 0.025(2) 0.035(3) 0.005(2) 0.003(2) 0.0028(19)
C29 0.042(3) 0.019(2) 0.035(3) 0.000(2) -0.008(2) -0.001(2)
C30 0.035(3) 0.029(2) 0.021(3) 0.0024(19) 0.009(2) 0.004(2)
C31 0.033(2) 0.027(2) 0.029(3) -0.007(2) 0.010(2) 0.000(2)
C32 0.033(3) 0.033(3) 0.024(3) -0.007(2) 0.003(2) 0.007(2)
C33 0.015(2) 0.020(2) 0.017(2) -0.0035(18) -0.0034(18) 0.0019(17)
C34 0.017(2) 0.020(2) 0.020(2) -0.0051(18) -0.0025(18) -0.0004(18)
C35 0.027(2) 0.021(2) 0.026(3) 0.0021(19) 0.000(2) 0.0007(19)
C36 0.020(2) 0.027(2) 0.033(3) -0.004(2) 0.002(2) 0.0065(19)
C37 0.021(2) 0.028(2) 0.026(3) 0.001(2) 0.0062(19) 0.0018(19)
C38 0.015(2) 0.020(2) 0.022(2) -0.0020(18) -0.0013(18) 0.0008(18)
C39 0.025(2) 0.009(2) 0.022(2) 0.0027(17) 0.002(2) 0.0056(17)
C40 0.027(2) 0.014(2) 0.022(2) -0.0001(18) 0.001(2) 0.0036(18)
C41 0.025(2) 0.015(2) 0.044(3) -0.003(2) 0.009(2) 0.0010(19)
C42 0.048(3) 0.020(2) 0.032(3) -0.001(2) 0.015(2) -0.001(2)
C43 0.043(3) 0.028(2) 0.023(3) 0.000(2) 0.004(2) -0.006(2)
C44 0.035(3) 0.017(2) 0.025(3) 0.0003(19) 0.005(2) 0.0006(19)
C45 0.014(2) 0.022(2) 0.024(2) 0.0026(19) 0.0016(18) 0.0009(18)
C46 0.022(2) 0.024(2) 0.023(2) -0.0033(19) 0.0031(19) -0.0018(18)
C47 0.027(2) 0.034(3) 0.022(2) 0.004(2) 0.005(2) 0.000(2)
C48 0.017(2) 0.029(2) 0.035(3) 0.005(2) 0.004(2) -0.0010(19)
C49 0.022(2) 0.023(2) 0.031(3) -0.002(2) 0.002(2) -0.0014(19)
C50 0.014(2) 0.026(2) 0.027(2) -0.003(2) 0.0031(18) -0.0001(19)
C51 0.032(3) 0.040(3) 0.023(3) 0.002(2) -0.002(2) 0.006(2)
C52 0.059(4) 0.059(3) 0.046(4) -0.008(3) 0.034(3) -0.012(3)
C53 0.025(2) 0.031(2) 0.020(2) -0.004(2) 0.0023(19) -0.004(2)
C54 0.025(2) 0.036(3) 0.042(3) 0.011(2) 0.004(2) -0.007(2)
C55 0.046(3) 0.052(3) 0.039(3) -0.006(3) -0.009(3) -0.005(2)
C56 0.053(3) 0.053(3) 0.035(3) 0.005(3) -0.006(2) 0.015(3)
C57 0.056(3) 0.058(3) 0.021(3) 0.008(2) 0.013(2) 0.023(3)
C58 0.110(5) 0.133(6) 0.081(5) -0.018(4) 0.067(4) -0.054(5)
C59 0.029(2) 0.047(3) 0.027(3) -0.004(2) -0.001(2) 0.003(2)
C60 0.038(3) 0.039(3) 0.033(3) -0.010(2) 0.002(2) -0.006(2)
C61 0.031(3) 0.045(3) 0.047(3) 0.019(2) 0.006(2) -0.006(2)
C62 0.056(3) 0.026(3) 0.065(4) 0.006(3) 0.010(3) -0.013(2)
C63 0.215(18) 0.87(5) 0.123(12) 0.19(2) 0.024(11) -0.11(3)
C64 0.163(15) 0.33(2) 0.42(3) 0.24(2) 0.151(17) 0.141(17)
C65 0.070(7) 0.302(18) 0.37(2) 0.173(18) 0.078(10) 0.033(9)
C66 0.33(3) 0.24(2) 0.46(3) -0.11(2) 0.05(2) -0.014(18)
C67 0.121(12) 0.71(5) 0.37(3) -0.29(3) 0.039(15) -0.08(2)
C68 0.30(4) 0.024(10) 0.23(3) -0.002(13) 0.17(3) -0.065(15)
C69 0.54(4) 0.125(17) 0.126(15) 0.012(11) 0.19(2) 0.17(2)
C70 0.029(3) 0.025(2) 0.023(3) -0.004(2) 0.007(2) -0.003(2)
O1 0.049(2) 0.040(2) 0.044(2) -0.0203(16) -0.0131(18) 0.0006(16)
O2 0.0429(18) 0.0128(14) 0.038(2) -0.0060(13) 0.0054(15) 0.0037(14)
C71 0.075(4) 0.013(2) 0.044(3) -0.004(2) 0.010(3) 0.003(2)
C72 0.013(2) 0.023(2) 0.027(3) 0.013(2) 0.0044(19) 0.0074(18)
O3 0.0468(19) 0.0227(17) 0.034(2) -0.0017(14) 0.0083(15) -0.0096(14)
O4 0.0292(16) 0.0186(15) 0.0289(19) 0.0017(13) 0.0028(14) -0.0024(12)
C73 0.044(3) 0.027(2) 0.023(3) 0.009(2) 0.006(2) 0.001(2)

loop_
_atom_type_symbol
_atom_type_description
_atom_type_scat_dispersion_real
_atom_type_scat_dispersion_imag
_atom_type_scat_source
C C 0.0033 0.0016 'International Tables Vol C Tables 4.2.6.8 and 6.1.1.4'
H H 0.0000 0.0000 'International Tables Vol C Tables 4.2.6.8 and 6.1.1.4'
O O 0.0106 0.0060 'International Tables Vol C Tables 4.2.6.8 and 6.1.1.4'
Si Si 0.0817 0.0704 'International Tables Vol C Tables 4.2.6.8 and 6.1.1.4'
Sn Sn -0.6537 1.4246 'International Tables Vol C Tables 4.2.6.8 and 6.1.1.4'
Te Te -0.5308 1.6751 'International Tables Vol C Tables 4.2.6.8 and 6.1.1.4'

loop_
_geom_angle_atom_site_label_1
_geom_angle_atom_site_label_2
_geom_angle_atom_site_label_3
_geom_angle
C2 Sn1 C33 118.00(13)
C2 Sn1 C3 118.96(13)
C33 Sn1 C3 117.52(13)
C2 Sn1 Te1 72.06(11)
C33 Sn1 Te1 101.88(10)
C3 Sn1 Te1 118.02(9)
C1 Te1 Sn1 68.27(11)
C2 C1 C70 126.2(4)
C2 C1 Te1 115.9(3)
C70 C1 Te1 117.9(3)
C1 C2 C72 124.9(4)
C1 C2 Sn1 103.7(3)
C72 C2 Sn1 131.5(3)
C8 C3 C4 118.6(3)
C8 C3 Sn1 120.4(3)
C4 C3 Sn1 120.6(2)
C5 C4 C3 118.6(3)
C5 C4 C9 117.3(3)
C3 C4 C9 124.0(3)
C6 C5 C4 124.0(3)
C6 C5 H1 118.0
C4 C5 H1 118.0
C5 C6 C7 115.4(3)
C5 C6 C10 124.5(3)
C7 C6 C10 120.1(3)
C8 C7 C6 123.8(3)
C8 C7 H2 118.1
C6 C7 H2 118.1
C7 C8 C3 119.0(3)
C7 C8 C11 117.1(3)
C3 C8 C11 123.8(3)
C4 C9 Si2 110.5(2)
C4 C9 Si1 117.5(3)
Si2 C9 Si1 112.99(19)
C4 C9 H3 104.9
Si2 C9 H3 104.9
Si1 C9 H3 104.9
C6 C10 Si4 107.3(2)
C6 C10 Si3 114.9(2)
Si4 C10 Si3 107.61(18)
C6 C10 Si5 103.6(2)
Si4 C10 Si5 117.14(19)
Si3 C10 Si5 106.55(18)
C8 C11 Si6 112.1(2)
C8 C11 Si7 117.8(2)
Si6 C11 Si7 113.17(18)
C8 C11 H4 104.0
Si6 C11 H4 104.0
Si7 C11 H4 104.0
C12 Si1 C13 107.53(18)
C12 Si1 C14 109.38(18)
C13 Si1 C14 106.29(17)
C12 Si1 C9 112.15(17)
C13 Si1 C9 109.13(17)
C14 Si1 C9 112.09(17)
C16 Si2 C17 106.69(18)
C16 Si2 C15 108.45(18)
C17 Si2 C15 106.92(19)
C16 Si2 C9 109.58(17)
C17 Si2 C9 112.31(17)
C15 Si2 C9 112.63(18)
C19 Si3 C18 109.46(18)
C19 Si3 C20 102.93(19)
C18 Si3 C20 102.41(19)
C19 Si3 C10 112.35(17)
C18 Si3 C10 113.10(17)
C20 Si3 C10 115.67(18)
C23 Si4 C21 109.41(18)
C23 Si4 C22 101.27(18)
C21 Si4 C22 105.44(19)
C23 Si4 C10 115.97(18)
C21 Si4 C10 108.28(17)
C22 Si4 C10 115.82(18)
C26 Si5 C24 106.01(18)
C26 Si5 C25 107.97(19)
C24 Si5 C25 102.15(19)
C26 Si5 C10 109.20(17)
C24 Si5 C10 116.84(18)
C25 Si5 C10 114.02(18)
C27 Si6 C29 110.2(2)
C27 Si6 C28 104.84(19)
C29 Si6 C28 107.19(18)
C27 Si6 C11 109.40(17)
C29 Si6 C11 108.55(17)
C28 Si6 C11 116.51(17)
C30 Si7 C31 107.78(18)
C30 Si7 C32 109.13(19)
C31 Si7 C32 104.92(17)
C30 Si7 C11 110.04(17)
C31 Si7 C11 114.60(17)
C32 Si7 C11 110.16(17)
Si1 C12 H5 109.5
Si1 C12 H6 109.5
H5 C12 H6 109.5
Si1 C12 H7 109.5
H5 C12 H7 109.5
H6 C12 H7 109.5
Si1 C13 H8 109.5
Si1 C13 H9 109.5
H8 C13 H9 109.5
Si1 C13 H10 109.5
H8 C13 H10 109.5
H9 C13 H10 109.5
Si1 C14 H11 109.5
Si1 C14 H12 109.5
H11 C14 H12 109.5
Si1 C14 H13 109.5
H11 C14 H13 109.5
H12 C14 H13 109.5
Si2 C15 H14 109.5
Si2 C15 H15 109.5
H14 C15 H15 109.5
Si2 C15 H16 109.5
H14 C15 H16 109.5
H15 C15 H16 109.5
Si2 C16 H17 109.5
Si2 C16 H18 109.5
H17 C16 H18 109.5
Si2 C16 H19 109.5
H17 C16 H19 109.5
H18 C16 H19 109.5
Si2 C17 H20 109.5
Si2 C17 H21 109.5
H20 C17 H21 109.5
Si2 C17 H22 109.5
H20 C17 H22 109.5
H21 C17 H22 109.5
Si3 C18 H23 109.5
Si3 C18 H24 109.5
H23 C18 H24 109.5
Si3 C18 H25 109.5
H23 C18 H25 109.5
H24 C18 H25 109.5
Si3 C19 H26 109.5
Si3 C19 H27 109.5
H26 C19 H27 109.5
Si3 C19 H28 109.5
H26 C19 H28 109.5
H27 C19 H28 109.5
Si3 C20 H29 109.5
Si3 C20 H30 109.5
H29 C20 H30 109.5
Si3 C20 H31 109.5
H29 C20 H31 109.5
H30 C20 H31 109.5
Si4 C21 H32 109.5
Si4 C21 H33 109.5
H32 C21 H33 109.5
Si4 C21 H34 109.5
H32 C21 H34 109.5
H33 C21 H34 109.5
Si4 C22 H35 109.5
Si4 C22 H36 109.5
H35 C22 H36 109.5
Si4 C22 H37 109.5
H35 C22 H37 109.5
H36 C22 H37 109.5
Si4 C23 H38 109.5
Si4 C23 H39 109.5
H38 C23 H39 109.5
Si4 C23 H40 109.5
H38 C23 H40 109.5
H39 C23 H40 109.5
Si5 C24 H41 109.5
Si5 C24 H42 109.5
H41 C24 H42 109.5
Si5 C24 H43 109.5
H41 C24 H43 109.5
H42 C24 H43 109.5
Si5 C25 H44 109.5
Si5 C25 H45 109.5
H44 C25 H45 109.5
Si5 C25 H46 109.5
H44 C25 H46 109.5
H45 C25 H46 109.5
Si5 C26 H47 109.5
Si5 C26 H48 109.5
H47 C26 H48 109.5
Si5 C26 H49 109.5
H47 C26 H49 109.5
H48 C26 H49 109.5
Si6 C27 H50 109.5
Si6 C27 H51 109.5
H50 C27 H51 109.5
Si6 C27 H52 109.5
H50 C27 H52 109.5
H51 C27 H52 109.5
Si6 C28 H53 109.5
Si6 C28 H54 109.5
H53 C28 H54 109.5
Si6 C28 H55 109.5
H53 C28 H55 109.5
H54 C28 H55 109.5
Si6 C29 H56 109.5
Si6 C29 H57 109.5
H56 C29 H57 109.5
Si6 C29 H58 109.5
H56 C29 H58 109.5
H57 C29 H58 109.5
Si7 C30 H59 109.5
Si7 C30 H60 109.5
H59 C30 H60 109.5
Si7 C30 H61 109.5
H59 C30 H61 109.5
H60 C30 H61 109.5
Si7 C31 H62 109.5
Si7 C31 H63 109.5
H62 C31 H63 109.5
Si7 C31 H64 109.5
H62 C31 H64 109.5
H63 C31 H64 109.5
Si7 C32 H65 109.5
Si7 C32 H66 109.5
H65 C32 H66 109.5
Si7 C32 H67 109.5
H65 C32 H67 109.5
H66 C32 H67 109.5
C34 C33 C38 118.5(3)
C34 C33 Sn1 118.7(3)
C38 C33 Sn1 122.8(3)
C35 C34 C33 119.3(4)
C35 C34 C39 117.4(3)
C33 C34 C39 123.2(3)
C36 C35 C34 121.6(4)
C36 C35 H68 119.2
C34 C35 H68 119.2
C35 C36 C37 119.3(4)
C35 C36 H69 120.3
C37 C36 H69 120.3
C36 C37 C38 120.9(4)
C36 C37 H70 119.5
C38 C37 H70 119.5
C37 C38 C33 119.6(3)
C37 C38 C45 115.7(3)
C33 C38 C45 124.5(3)
C40 C39 C44 119.3(4)
C40 C39 C34 121.9(4)
C44 C39 C34 118.7(3)
C39 C40 C41 121.7(4)
C39 C40 H71 119.1
C41 C40 H71 119.1
C42 C41 C40 119.9(4)
C42 C41 H72 120.1
C40 C41 H72 120.1
C43 C42 C41 118.3(4)
C43 C42 C52 119.5(4)
C41 C42 C52 122.1(4)
C42 C43 C44 123.4(4)
C42 C43 H73 118.3
C44 C43 H73 118.3
C43 C44 C39 117.2(4)
C43 C44 C51 117.9(4)
C39 C44 C51 124.8(4)
C46 C45 C50 119.2(4)
C46 C45 C38 119.5(3)
C50 C45 C38 120.9(3)
C45 C46 C47 122.1(4)
C45 C46 H74 118.9
C47 C46 H74 118.9
C46 C47 C48 119.7(4)
C46 C47 H75 120.2
C48 C47 H75 120.2
C49 C48 C47 117.9(4)
C49 C48 C54 123.1(4)
C47 C48 C54 119.0(4)
C48 C49 C50 123.3(4)
C48 C49 H76 118.4
C50 C49 H76 118.4
C49 C50 C45 117.8(4)
C49 C50 C53 119.8(4)
C45 C50 C53 122.3(4)
C44 C51 C56 111.8(3)
C44 C51 C55 111.6(3)
C56 C51 C55 109.9(4)
C44 C51 H77 107.8
C56 C51 H77 107.8
C55 C51 H77 107.8
C58 C52 C42 116.1(4)
C58 C52 C57 114.1(5)
C42 C52 C57 109.6(4)
C58 C52 H78 105.3
C42 C52 H78 105.3
C57 C52 H78 105.3
C60 C53 C50 114.5(3)
C60 C53 C59 109.2(3)
C50 C53 C59 111.4(3)
C60 C53 H79 107.1
C50 C53 H79 107.1
C59 C53 H79 107.1
C62 C54 C48 114.2(4)
C62 C54 C61 110.1(3)
C48 C54 C61 110.4(3)
C62 C54 H80 107.2
C48 C54 H80 107.2
C61 C54 H80 107.2
C51 C55 H81 109.5
C51 C55 H82 109.5
H81 C55 H82 109.5
C51 C55 H83 109.5
H81 C55 H83 109.5
H82 C55 H83 109.5
C51 C56 H84 109.5
C51 C56 H85 109.5
H84 C56 H85 109.5
C51 C56 H86 109.5
H84 C56 H86 109.5
H85 C56 H86 109.5
C52 C57 H87 109.5
C52 C57 H88 109.5
H87 C57 H88 109.5
C52 C57 H89 109.5
H87 C57 H89 109.5
H88 C57 H89 109.5
C52 C58 H90 109.5
C52 C58 H91 109.5
H90 C58 H91 109.5
C52 C58 H92 109.5
H90 C58 H92 109.5
H91 C58 H92 109.5
C53 C59 H93 109.5
C53 C59 H94 109.5
H93 C59 H94 109.5
C53 C59 H95 109.5
H93 C59 H95 109.5
H94 C59 H95 109.5
C53 C60 H96 109.5
C53 C60 H97 109.5
H96 C60 H97 109.5
C53 C60 H98 109.5
H96 C60 H98 109.5
H97 C60 H98 109.5
C54 C61 H99 109.5
C54 C61 H100 109.5
H99 C61 H100 109.5
C54 C61 H101 109.5
H99 C61 H101 109.5
H100 C61 H101 109.5
C54 C62 H102 109.5
C54 C62 H103 109.5
H102 C62 H103 109.5
C54 C62 H104 109.5
H102 C62 H104 109.5
H103 C62 H104 109.5
C64 C63 H105 109.5
C64 C63 H106 109.5
H105 C63 H106 109.5
C64 C63 H107 109.5
H105 C63 H107 109.5
H106 C63 H107 109.5
C63 C64 C65 103.0(12)
C63 C64 H108 111.2
C65 C64 H108 111.2
C63 C64 H109 111.2
C65 C64 H109 111.2
H108 C64 H109 109.1
C66 C65 C64 110.2(12)
C66 C65 H110 109.6
C64 C65 H110 109.6
C66 C65 H111 109.6
C64 C65 H111 109.6
H110 C65 H111 108.1
C65 C66 C67 111.2(15)
C65 C66 H112 109.4
C67 C66 H112 109.4
C65 C66 H113 109.4
C67 C66 H113 109.4
H112 C66 H113 108.0
C68 C67 C66 107(2)
C68 C67 C69 63.4(14)
C66 C67 C69 166.1(17)
C68 C67 H114 157.3
C66 C67 H114 94.3
C69 C67 H114 94.3
C68 C67 H115 83.8
C66 C67 H115 94.3
C69 C67 H115 94.3
H114 C67 H115 103.1
C68 C67 H116 110.4
C66 C67 H116 110.4
C69 C67 H116 83.0
H114 C67 H116 68.3
H115 C67 H116 37.8
C68 C67 H117 110.4
C66 C67 H117 110.4
C69 C67 H117 67.1
H114 C67 H117 52.7
H115 C67 H117 145.3
H116 C67 H117 108.6
C67 C68 H118 109.5
C67 C68 H119 109.5
H118 C68 H119 109.5
C67 C68 H120 109.5
H118 C68 H120 109.5
H119 C68 H120 109.5
C67 C69 H121 109.5
C67 C69 H122 109.5
C67 C69 H123 109.5
O1 C70 O2 125.2(4)
O1 C70 C1 124.7(4)
O2 C70 C1 109.9(3)
C70 O2 C71 115.5(3)
O2 C71 H124 109.5
O2 C71 H125 109.5
H124 C71 H125 109.5
O2 C71 H126 109.5
H124 C71 H126 109.5
H125 C71 H126 109.5
O3 C72 O4 123.1(4)
O3 C72 C2 123.1(4)
O4 C72 C2 113.8(4)
C72 O4 C73 117.9(3)
O4 C73 H127 109.5
O4 C73 H128 109.5
H127 C73 H128 109.5
O4 C73 H129 109.5
H127 C73 H129 109.5
H128 C73 H129 109.5

loop_
_geom_bond_atom_site_label_1
_geom_bond_atom_site_label_2
_geom_bond_distance
Sn1 C2 2.170(4)
Sn1 C33 2.180(3)
Sn1 C3 2.193(3)
Sn1 Te1 2.7889(4)
Te1 C1 2.116(4)
C1 C2 1.342(5)
C1 C70 1.510(5)
C2 C72 1.451(5)
C3 C8 1.420(5)
C3 C4 1.424(5)
C4 C5 1.399(5)
C4 C9 1.525(5)
C5 C6 1.390(5)
C5 H1 0.9500
C6 C7 1.406(5)
C6 C10 1.570(5)
C7 C8 1.388(5)
C7 H2 0.9500
C8 C11 1.535(5)
C9 Si2 1.904(4)
C9 Si1 1.911(4)
C9 H3 1.0000
C10 Si4 1.926(4)
C10 Si3 1.933(4)
C10 Si5 1.936(4)
C11 Si6 1.900(4)
C11 Si7 1.913(4)
C11 H4 1.0000
Si1 C12 1.861(4)
Si1 C13 1.872(4)
Si1 C14 1.874(4)
Si2 C16 1.853(4)
Si2 C17 1.858(4)
Si2 C15 1.879(4)
Si3 C19 1.871(4)
Si3 C18 1.875(4)
Si3 C20 1.884(4)
Si4 C23 1.869(4)
Si4 C21 1.874(4)
Si4 C22 1.878(4)
Si5 C26 1.864(4)
Si5 C24 1.867(4)
Si5 C25 1.880(4)
Si6 C27 1.853(4)
Si6 C29 1.861(4)
Si6 C28 1.867(4)
Si7 C30 1.857(4)
Si7 C31 1.875(4)
Si7 C32 1.877(4)
C12 H5 0.9800
C12 H6 0.9800
C12 H7 0.9800
C13 H8 0.9800
C13 H9 0.9800
C13 H10 0.9800
C14 H11 0.9800
C14 H12 0.9800
C14 H13 0.9800
C15 H14 0.9800
C15 H15 0.9800
C15 H16 0.9800
C16 H17 0.9800
C16 H18 0.9800
C16 H19 0.9800
C17 H20 0.9800
C17 H21 0.9800
C17 H22 0.9800
C18 H23 0.9800
C18 H24 0.9800
C18 H25 0.9800
C19 H26 0.9800
C19 H27 0.9800
C19 H28 0.9800
C20 H29 0.9800
C20 H30 0.9800
C20 H31 0.9800
C21 H32 0.9800
C21 H33 0.9800
C21 H34 0.9800
C22 H35 0.9800
C22 H36 0.9800
C22 H37 0.9800
C23 H38 0.9800
C23 H39 0.9800
C23 H40 0.9800
C24 H41 0.9800
C24 H42 0.9800
C24 H43 0.9800
C25 H44 0.9800
C25 H45 0.9800
C25 H46 0.9800
C26 H47 0.9800
C26 H48 0.9800
C26 H49 0.9800
C27 H50 0.9800
C27 H51 0.9800
C27 H52 0.9800
C28 H53 0.9800
C28 H54 0.9800
C28 H55 0.9800
C29 H56 0.9800
C29 H57 0.9800
C29 H58 0.9800
C30 H59 0.9800
C30 H60 0.9800
C30 H61 0.9800
C31 H62 0.9800
C31 H63 0.9800
C31 H64 0.9800
C32 H65 0.9800
C32 H66 0.9800
C32 H67 0.9800
C33 C34 1.411(5)
C33 C38 1.414(5)
C34 C35 1.396(5)
C34 C39 1.494(5)
C35 C36 1.377(5)
C35 H68 0.9500
C36 C37 1.381(5)
C36 H69 0.9500
C37 C38 1.398(5)
C37 H70 0.9500
C38 C45 1.504(5)
C39 C40 1.380(5)
C39 C44 1.417(5)
C40 C41 1.394(5)
C40 H71 0.9500
C41 C42 1.386(6)
C41 H72 0.9500
C42 C43 1.378(5)
C42 C52 1.536(6)
C43 C44 1.402(5)
C43 H73 0.9500
C44 C51 1.510(5)
C45 C46 1.378(5)
C45 C50 1.413(5)
C46 C47 1.393(5)
C46 H74 0.9500
C47 C48 1.402(5)
C47 H75 0.9500
C48 C49 1.382(5)
C48 C54 1.521(5)
C49 C50 1.400(5)
C49 H76 0.9500
C50 C53 1.525(5)
C51 C56 1.532(5)
C51 C55 1.535(6)
C51 H77 1.0000
C52 C58 1.432(6)
C52 C57 1.540(6)
C52 H78 1.0000
C53 C60 1.516(5)
C53 C59 1.546(5)
C53 H79 1.0000
C54 C62 1.521(6)
C54 C61 1.534(5)
C54 H80 1.0000
C55 H81 0.9800
C55 H82 0.9800
C55 H83 0.9800
C56 H84 0.9800
C56 H85 0.9800
C56 H86 0.9800
C57 H87 0.9800
C57 H88 0.9800
C57 H89 0.9800
C58 H90 0.9800
C58 H91 0.9800
C58 H92 0.9800
C59 H93 0.9800
C59 H94 0.9800
C59 H95 0.9800
C60 H96 0.9800
C60 H97 0.9800
C60 H98 0.9800
C61 H99 0.9800
C61 H100 0.9800
C61 H101 0.9800
C62 H102 0.9800
C62 H103 0.9800
C62 H104 0.9800
C63 C64 1.521(10)
C63 H105 0.9800
C63 H106 0.9800
C63 H107 0.9800
C64 C65 1.525(9)
C64 H108 0.9900
C64 H109 0.9900
C65 C66 1.514(9)
C65 H110 0.9900
C65 H111 0.9900
C66 C67 1.529(9)
C66 H112 0.9900
C66 H113 0.9900
C67 C68 1.507(10)
C67 C69 1.566(10)
C67 H114 0.9900
C67 H115 0.9900
C67 H116 0.9900
C67 H117 0.9900
C68 H118 0.9800
C68 H119 0.9800
C68 H120 0.9800
C69 H121 0.9800
C69 H122 0.9800
C69 H123 0.9800
C70 O1 1.196(4)
C70 O2 1.331(4)
O2 C71 1.453(4)
C71 H124 0.9800
C71 H125 0.9800
C71 H126 0.9800
C72 O3 1.261(4)
C72 O4 1.279(4)
O4 C73 1.457(4)
C73 H127 0.9800
C73 H128 0.9800
C73 H129 0.9800

loop_
_geom_torsion_atom_site_label_1
_geom_torsion_atom_site_label_2
_geom_torsion_atom_site_label_3
_geom_torsion_atom_site_label_4
_geom_torsion
C2 Sn1 Te1 C1 -1.81(15)
C33 Sn1 Te1 C1 -117.66(14)
C3 Sn1 Te1 C1 112.04(14)
Sn1 Te1 C1 C2 3.1(3)
Sn1 Te1 C1 C70 -177.0(3)
C70 C1 C2 C72 -2.3(6)
Te1 C1 C2 C72 177.6(3)
C70 C1 C2 Sn1 176.3(3)
Te1 C1 C2 Sn1 -3.8(3)
C33 Sn1 C2 C1 96.9(3)
C3 Sn1 C2 C1 -109.9(3)
Te1 Sn1 C2 C1 2.7(2)
C33 Sn1 C2 C72 -84.6(4)
C3 Sn1 C2 C72 68.6(4)
Te1 Sn1 C2 C72 -178.8(4)
C2 Sn1 C3 C8 51.1(3)
C33 Sn1 C3 C8 -155.6(3)
Te1 Sn1 C3 C8 -32.9(3)
C2 Sn1 C3 C4 -136.4(3)
C33 Sn1 C3 C4 16.9(3)
Te1 Sn1 C3 C4 139.6(3)
C8 C3 C4 C5 7.1(5)
Sn1 C3 C4 C5 -165.5(3)
C8 C3 C4 C9 -169.1(3)
Sn1 C3 C4 C9 18.3(5)
C3 C4 C5 C6 -0.2(5)
C9 C4 C5 C6 176.2(3)
C4 C5 C6 C7 -5.6(5)
C4 C5 C6 C10 173.8(3)
C5 C6 C7 C8 4.8(5)
C10 C6 C7 C8 -174.6(3)
C6 C7 C8 C3 1.9(5)
C6 C7 C8 C11 -174.6(3)
C4 C3 C8 C7 -7.9(5)
Sn1 C3 C8 C7 164.7(3)
C4 C3 C8 C11 168.3(3)
Sn1 C3 C8 C11 -19.0(5)
C5 C4 C9 Si2 -81.5(3)
C3 C4 C9 Si2 94.7(4)
C5 C4 C9 Si1 50.1(4)
C3 C4 C9 Si1 -133.7(3)
C5 C6 C10 Si4 124.0(3)
C7 C6 C10 Si4 -56.6(4)
C5 C6 C10 Si3 4.4(5)
C7 C6 C10 Si3 -176.2(3)
C5 C6 C10 Si5 -111.5(4)
C7 C6 C10 Si5 67.9(4)
C7 C8 C11 Si6 74.5(4)
C3 C8 C11 Si6 -101.8(3)
C7 C8 C11 Si7 -59.4(4)
C3 C8 C11 Si7 124.3(3)
C4 C9 Si1 C12 37.4(3)
Si2 C9 Si1 C12 167.89(18)
C4 C9 Si1 C13 156.5(3)
Si2 C9 Si1 C13 -73.1(2)
C4 C9 Si1 C14 -86.1(3)
Si2 C9 Si1 C14 44.4(2)
C4 C9 Si2 C16 -64.3(3)
Si1 C9 Si2 C16 161.82(18)
C4 C9 Si2 C17 54.1(3)
Si1 C9 Si2 C17 -79.8(2)
C4 C9 Si2 C15 174.9(2)
Si1 C9 Si2 C15 41.0(2)
C6 C10 Si3 C19 62.6(3)
Si4 C10 Si3 C19 -56.9(2)
Si5 C10 Si3 C19 176.69(17)
C6 C10 Si3 C18 -62.0(3)
Si4 C10 Si3 C18 178.57(18)
Si5 C10 Si3 C18 52.2(2)
C6 C10 Si3 C20 -179.6(3)
Si4 C10 Si3 C20 60.9(2)
Si5 C10 Si3 C20 -65.5(2)
C6 C10 Si4 C23 83.9(3)
Si3 C10 Si4 C23 -151.87(18)
Si5 C10 Si4 C23 -32.0(3)
C6 C10 Si4 C21 -39.5(3)
Si3 C10 Si4 C21 84.8(2)
Si5 C10 Si4 C21 -155.3(2)
C6 C10 Si4 C22 -157.6(3)
Si3 C10 Si4 C22 -33.4(3)
Si5 C10 Si4 C22 86.5(2)
C6 C10 Si5 C26 39.1(3)
Si4 C10 Si5 C26 157.01(19)
Si3 C10 Si5 C26 -82.5(2)
C6 C10 Si5 C24 -81.1(3)
Si4 C10 Si5 C24 36.8(3)
Si3 C10 Si5 C24 157.25(18)
C6 C10 Si5 C25 159.9(2)
Si4 C10 Si5 C25 -82.1(2)
Si3 C10 Si5 C25 38.3(2)
C8 C11 Si6 C27 45.0(3)
Si7 C11 Si6 C27 -178.88(19)
C8 C11 Si6 C29 165.3(3)
Si7 C11 Si6 C29 -58.6(2)
C8 C11 Si6 C28 -73.6(3)
Si7 C11 Si6 C28 62.5(3)
C8 C11 Si7 C30 -28.9(3)
Si6 C11 Si7 C30 -162.29(18)
C8 C11 Si7 C31 92.8(3)
Si6 C11 Si7 C31 -40.7(2)
C8 C11 Si7 C32 -149.2(3)
Si6 C11 Si7 C32 77.3(2)
C2 Sn1 C33 C34 -135.0(3)
C3 Sn1 C33 C34 71.5(3)
Te1 Sn1 C33 C34 -59.1(3)
C2 Sn1 C33 C38 47.4(4)
C3 Sn1 C33 C38 -106.1(3)
Te1 Sn1 C33 C38 123.2(3)
C38 C33 C34 C35 9.8(5)
Sn1 C33 C34 C35 -168.0(3)
C38 C33 C34 C39 -165.7(3)
Sn1 C33 C34 C39 16.6(5)
C33 C34 C35 C36 -4.0(6)
C39 C34 C35 C36 171.6(4)
C34 C35 C36 C37 -3.0(6)
C35 C36 C37 C38 4.1(6)
C36 C37 C38 C33 1.8(6)
C36 C37 C38 C45 -173.7(4)
C34 C33 C38 C37 -8.7(5)
Sn1 C33 C38 C37 168.9(3)
C34 C33 C38 C45 166.4(3)
Sn1 C33 C38 C45 -16.0(5)
C35 C34 C39 C40 117.5(4)
C33 C34 C39 C40 -67.0(5)
C35 C34 C39 C44 -62.6(5)
C33 C34 C39 C44 112.9(4)
C44 C39 C40 C41 1.5(5)
C34 C39 C40 C41 -178.6(3)
C39 C40 C41 C42 -0.7(6)
C40 C41 C42 C43 -0.4(6)
C40 C41 C42 C52 -178.8(4)
C41 C42 C43 C44 0.5(6)
C52 C42 C43 C44 179.0(4)
C42 C43 C44 C39 0.4(6)
C42 C43 C44 C51 179.6(4)
C40 C39 C44 C43 -1.3(5)
C34 C39 C44 C43 178.7(3)
C40 C39 C44 C51 179.4(3)
C34 C39 C44 C51 -0.5(5)
C37 C38 C45 C46 -67.0(5)
C33 C38 C45 C46 117.8(4)
C37 C38 C45 C50 105.3(4)
C33 C38 C45 C50 -69.9(5)
C50 C45 C46 C47 2.1(6)
C38 C45 C46 C47 174.6(3)
C45 C46 C47 C48 -1.0(6)
C46 C47 C48 C49 -0.5(6)
C46 C47 C48 C54 -179.1(3)
C47 C48 C49 C50 0.9(6)
C54 C48 C49 C50 179.3(3)
C48 C49 C50 C45 0.3(6)
C48 C49 C50 C53 -177.1(4)
C46 C45 C50 C49 -1.7(5)
C38 C45 C50 C49 -174.1(3)
C46 C45 C50 C53 175.5(3)
C38 C45 C50 C53 3.2(5)
C43 C44 C51 C56 -68.8(5)
C39 C44 C51 C56 110.4(4)
C43 C44 C51 C55 54.7(5)
C39 C44 C51 C55 -126.1(4)
C43 C42 C52 C58 144.7(5)
C41 C42 C52 C58 -36.9(7)
C43 C42 C52 C57 -84.3(5)
C41 C42 C52 C57 94.2(5)
C49 C50 C53 C60 -18.3(5)
C45 C50 C53 C60 164.5(3)
C49 C50 C53 C59 106.1(4)
C45 C50 C53 C59 -71.1(4)
C49 C48 C54 C62 18.3(6)
C47 C48 C54 C62 -163.2(4)
C49 C48 C54 C61 -106.4(5)
C47 C48 C54 C61 72.0(5)
C63 C64 C65 C66 -176.5(14)
C64 C65 C66 C67 174.5(13)
C65 C66 C67 C68 57(2)
C65 C66 C67 C69 13(8)
C2 C1 C70 O1 113.4(5)
Te1 C1 C70 O1 -66.5(5)
C2 C1 C70 O2 -71.0(5)
Te1 C1 C70 O2 109.1(3)
O1 C70 O2 C71 -5.8(6)
C1 C70 O2 C71 178.7(3)
C1 C2 C72 O3 -10.7(6)
Sn1 C2 C72 O3 171.1(3)
C1 C2 C72 O4 169.0(4)
Sn1 C2 C72 O4 -9.2(5)
O3 C72 O4 C73 4.6(5)
C2 C72 O4 C73 -175.0(3)
